data_1516875
loop_
_publ_author_name
'Malay Dolai'
'Tarun Mistri'
'Anangamohan Panja'
'Mahammad Ali'

_publ_section_title
;
 Diversity in supramolecular self-assembly through hydrogen-bonding
 interactions of non-coordinated aliphatic -OH group in a series of
 heterodinuclear CuIIM (M = NaI, ZnII, HgII, SmIII, BiIII, PbII and CdII)
;
_journal_name_full
;
Inorganica Chimica Acta
;
_journal_page_first 95
_journal_page_last 104
_journal_volume 399
_journal_year 2013
_chemical_formula_sum 'C19 H22 Cu N5 O15 Sm'
_chemical_formula_weight 774.31
_space_group_IT_number 14
_symmetry_cell_setting monoclinic
_symmetry_space_group_name_Hall '-P 2ybc'
_symmetry_space_group_name_H-M 'P 1 21/c 1'
_atom_sites_solution_hydrogens geom
_atom_sites_solution_primary direct
_atom_sites_solution_secondary difmap
_cell_angle_alpha 90.00
_cell_angle_beta 105.629(2)
_cell_angle_gamma 90.00
_cell_formula_units_Z 4
_cell_length_a 9.1433(3)
_cell_length_b 28.5999(9)
_cell_length_c 10.3536(3)
_cell_measurement_temperature 298(2)
_cell_volume 2607.34(14)
_computing_structure_refinement 'SHELXL-97 (Sheldrick, 1997)'
_diffrn_ambient_temperature 298(2)
_diffrn_measured_fraction_theta_full 0.988
_diffrn_measured_fraction_theta_max 0.988
_diffrn_radiation_monochromator graphite
_diffrn_radiation_source 'fine-focus sealed tube'
_diffrn_radiation_type MoK\a
_diffrn_radiation_wavelength 0.71073
_diffrn_reflns_av_R_equivalents 0.0563
_diffrn_reflns_av_sigmaI/netI 0.0390
_diffrn_reflns_limit_h_max 11
_diffrn_reflns_limit_h_min -11
_diffrn_reflns_limit_k_max 36
_diffrn_reflns_limit_k_min -36
_diffrn_reflns_limit_l_max 13
_diffrn_reflns_limit_l_min -12
_diffrn_reflns_number 40447
_diffrn_reflns_theta_full 27.21
_diffrn_reflns_theta_max 27.21
_diffrn_reflns_theta_min 1.42
_exptl_absorpt_coefficient_mu 3.129
_exptl_crystal_density_diffrn 1.973
_exptl_crystal_density_method 'not measured'
_exptl_crystal_F_000 1528
_refine_diff_density_max 1.966
_refine_diff_density_min -3.110
_refine_diff_density_rms 0.194
_refine_ls_extinction_method none
_refine_ls_goodness_of_fit_ref 1.195
_refine_ls_hydrogen_treatment mixed
_refine_ls_matrix_type full
_refine_ls_number_parameters 362
_refine_ls_number_reflns 5692
_refine_ls_number_restraints 4
_refine_ls_restrained_S_all 1.196
_refine_ls_R_factor_all 0.0972
_refine_ls_R_factor_gt 0.0838
_refine_ls_shift/su_max 0.000
_refine_ls_shift/su_mean 0.000
_refine_ls_structure_factor_coef Fsqd
_refine_ls_weighting_details 'calc w=1/[\s^2^(Fo^2^)+(0.0285P)^2^+56.0004P] where P=(Fo^2^+2Fc^2^)/3'
_refine_ls_weighting_scheme calc
_refine_ls_wR_factor_gt 0.1882
_refine_ls_wR_factor_ref 0.1934
_reflns_number_gt 4790
_reflns_number_total 5692
_reflns_threshold_expression >2sigma(I)
_cod_data_source_file ICA-2013-399-95-104-1.cif
_cod_data_source_block mkd-cu-sm
_cod_original_sg_symbol_H-M P21/c
_cod_database_code 1516875

loop_
_symmetry_equiv_pos_as_xyz
'x, y, z'
'-x, y+1/2, -z+1/2'
'-x, -y, -z'
'x, -y-1/2, z-1/2'

loop_
_atom_site_label
_atom_site_type_symbol
_atom_site_fract_x
_atom_site_fract_y
_atom_site_fract_z
_atom_site_U_iso_or_equiv
_atom_site_adp_type
_atom_site_occupancy
_atom_site_symmetry_multiplicity
_atom_site_calc_flag
_atom_site_refinement_flags
Sm1 Sm 0.55711(7) 0.13655(2) 0.22268(6) 0.03791(18) Uani 1 1 d .
Cu1 Cu 0.72306(17) 0.10002(5) 0.55616(14) 0.0413(4) Uani 1 1 d .
O7 O 0.5218(12) 0.2010(3) 0.3741(9) 0.061(3) Uani 1 1 d D
O9 O 0.4313(13) 0.2138(4) 0.1638(10) 0.064(3) Uani 1 1 d .
O2 O 0.5289(10) 0.0969(3) 0.4158(8) 0.046(2) Uani 1 1 d .
O4 O 0.7745(8) 0.1371(3) 0.4138(8) 0.0422(19) Uani 1 1 d .
O5 O 0.7603(10) 0.1952(3) 0.2155(9) 0.051(2) Uani 1 1 d .
C18 C 0.8877(14) 0.1679(5) 0.4305(12) 0.045(3) Uani 1 1 d .
C17 C 0.8847(14) 0.1992(4) 0.3257(13) 0.044(3) Uani 1 1 d .
N2 N 0.9334(13) 0.1033(5) 0.6646(11) 0.058(3) Uani 1 1 d .
O1 O 0.2881(9) 0.1236(3) 0.2366(9) 0.049(2) Uani 1 1 d .
N3 N 0.4583(15) 0.2292(4) 0.2855(13) 0.064(3) Uani 1 1 d .
O8 O 0.4204(18) 0.2683(4) 0.3088(14) 0.104(5) Uani 1 1 d .
O6 O 0.646(2) 0.1645(4) 0.6604(13) 0.098(5) Uani 1 1 d D
H6A H 0.5701 0.1576 0.6842 0.147 Uiso 1 1 calc R
C19 C 0.756(2) 0.2253(6) 0.1018(17) 0.083(6) Uani 1 1 d .
H19A H 0.6646 0.2191 0.0320 0.125 Uiso 1 1 calc R
H19B H 0.8426 0.2192 0.0692 0.125 Uiso 1 1 calc R
H19C H 0.7565 0.2574 0.1290 0.125 Uiso 1 1 calc R
C16 C 0.9958(18) 0.2323(6) 0.3366(16) 0.067(4) Uani 1 1 d .
H16 H 0.9889 0.2545 0.2696 0.080 Uiso 1 1 calc R
C15 C 1.1187(19) 0.2321(6) 0.4498(18) 0.076(5) Uani 1 1 d .
H15 H 1.1960 0.2538 0.4566 0.092 Uiso 1 1 calc R
C14 C 1.1293(18) 0.2007(6) 0.5518(17) 0.073(5) Uani 1 1 d .
H14 H 1.2139 0.2007 0.6258 0.087 Uiso 1 1 calc R
C13 C 1.0134(16) 0.1689(6) 0.5442(14) 0.057(4) Uani 1 1 d .
C12 C 1.0335(16) 0.1345(7) 0.6494(15) 0.068(5) Uani 1 1 d .
H12 H 1.1270 0.1343 0.7133 0.082 Uiso 1 1 calc R
C11 C 0.992(2) 0.0706(9) 0.7808(18) 0.101(8) Uani 1 1 d .
H11A H 1.0171 0.0410 0.7470 0.121 Uiso 1 1 calc R
H11B H 1.0841 0.0835 0.8392 0.121 Uiso 1 1 calc R
C10 C 0.8827(19) 0.0623(6) 0.8595(17) 0.069(4) Uani 1 1 d .
H10 H 0.9362 0.0462 0.9424 0.083 Uiso 1 1 calc R
C9 C 0.750(2) 0.0328(6) 0.7893(16) 0.074(5) Uani 1 1 d .
H9A H 0.7877 0.0034 0.7649 0.089 Uiso 1 1 calc R
H9B H 0.6905 0.0260 0.8518 0.089 Uiso 1 1 calc R
N1 N 0.6501(14) 0.0536(4) 0.6691(10) 0.051(3) Uani 1 1 d .
C8 C 0.5106(18) 0.0413(5) 0.6467(13) 0.056(4) Uani 1 1 d .
H8 H 0.4894 0.0211 0.7097 0.067 Uiso 1 1 calc R
C6 C 0.3838(15) 0.0542(4) 0.5395(12) 0.045(3) Uani 1 1 d .
C5 C 0.238(2) 0.0397(5) 0.5410(17) 0.068(4) Uani 1 1 d .
H5 H 0.2268 0.0211 0.6114 0.081 Uiso 1 1 calc R
C4 C 0.1134(18) 0.0518(6) 0.4443(16) 0.066(4) Uani 1 1 d .
H4 H 0.0191 0.0409 0.4490 0.080 Uiso 1 1 calc R
C3 C 0.1216(18) 0.0799(6) 0.3380(17) 0.069(4) Uani 1 1 d .
H3 H 0.0352 0.0886 0.2717 0.083 Uiso 1 1 calc R
C2 C 0.2670(15) 0.0947(5) 0.3354(13) 0.049(3) Uani 1 1 d .
C7 C 0.4006(13) 0.0819(4) 0.4322(11) 0.037(2) Uani 1 1 d .
C1 C 0.1576(15) 0.1416(7) 0.1431(16) 0.075(5) Uani 1 1 d .
H1A H 0.1880 0.1612 0.0796 0.112 Uiso 1 1 calc R
H1B H 0.0991 0.1596 0.1895 0.112 Uiso 1 1 calc R
H1C H 0.0971 0.1162 0.0968 0.112 Uiso 1 1 calc R
O3 O 0.8467(16) 0.1071(5) 0.8932(12) 0.097(4) Uani 1 1 d .
H3A H 0.7863 0.1054 0.9389 0.146 Uiso 1 1 calc R
O13 O 0.5898(15) 0.1365(5) -0.0152(12) 0.086(3) Uani 1 1 d .
N5 N 0.4549(15) 0.1297(6) -0.0735(14) 0.073(4) Uani 1 1 d .
O15 O 0.4156(18) 0.1226(5) -0.1983(11) 0.105(5) Uani 1 1 d .
O14 O 0.3720(15) 0.1301(6) -0.0093(13) 0.101(3) Uani 1 1 d .
O11 O 0.7559(16) 0.0795(4) 0.1838(13) 0.095(4) Uani 1 1 d D
O10 O 0.5232(14) 0.0538(4) 0.1477(12) 0.0811(12) Uani 1 1 d D
N4 N 0.6674(16) 0.0460(5) 0.1682(16) 0.084(3) Uani 1 1 d D
O12 O 0.720(2) 0.0102(6) 0.1267(16) 0.133(4) Uani 1 1 d .
H6B H 0.60(3) 0.180(8) 0.587(6) 0.200 Uiso 1 1 d D

loop_
_atom_site_aniso_label
_atom_site_aniso_U_11
_atom_site_aniso_U_22
_atom_site_aniso_U_33
_atom_site_aniso_U_23
_atom_site_aniso_U_13
_atom_site_aniso_U_12
Sm1 0.0370(3) 0.0430(3) 0.0309(3) 0.0027(3) 0.0043(2) -0.0017(3)
Cu1 0.0412(8) 0.0487(8) 0.0324(7) 0.0064(6) 0.0070(6) 0.0055(6)
O7 0.076(7) 0.053(6) 0.045(5) 0.000(4) 0.003(5) 0.021(5)
O9 0.078(7) 0.059(6) 0.049(6) 0.005(5) 0.006(5) 0.008(5)
O2 0.043(5) 0.051(5) 0.041(5) 0.002(4) 0.005(4) -0.011(4)
O4 0.025(4) 0.055(5) 0.045(5) 0.006(4) 0.006(3) -0.007(4)
O5 0.057(6) 0.050(5) 0.043(5) 0.012(4) 0.010(4) -0.009(4)
C18 0.043(7) 0.054(7) 0.037(6) -0.005(5) 0.009(5) 0.005(6)
C17 0.038(6) 0.047(7) 0.049(7) -0.011(5) 0.013(5) -0.014(5)
N2 0.045(6) 0.088(9) 0.042(6) 0.008(6) 0.012(5) 0.010(6)
O1 0.036(4) 0.054(5) 0.050(5) 0.007(4) 0.002(4) 0.001(4)
N3 0.071(9) 0.054(7) 0.056(7) -0.002(6) -0.002(6) 0.014(6)
O8 0.140(13) 0.068(8) 0.090(9) -0.006(7) 0.008(9) 0.042(8)
O6 0.167(15) 0.061(7) 0.083(9) -0.008(6) 0.062(10) -0.018(8)
C19 0.120(16) 0.064(10) 0.063(10) 0.024(8) 0.021(10) -0.007(10)
C16 0.062(10) 0.075(10) 0.067(10) -0.011(8) 0.023(8) -0.025(8)
C15 0.063(10) 0.086(12) 0.077(11) -0.024(10) 0.014(9) -0.039(9)
C14 0.055(9) 0.097(13) 0.065(10) -0.028(9) 0.013(8) -0.027(9)
C13 0.043(7) 0.079(10) 0.045(7) -0.017(7) 0.006(6) -0.004(7)
C12 0.035(7) 0.117(14) 0.052(8) -0.013(9) 0.011(6) 0.022(8)
C11 0.060(10) 0.17(2) 0.076(12) 0.063(13) 0.025(9) 0.057(12)
C10 0.064(10) 0.077(11) 0.064(10) 0.023(8) 0.014(8) 0.018(8)
C9 0.094(13) 0.068(10) 0.057(9) 0.020(8) 0.015(9) 0.011(9)
N1 0.072(8) 0.041(6) 0.040(6) 0.006(5) 0.017(5) 0.004(5)
C8 0.084(11) 0.048(7) 0.045(7) 0.002(6) 0.034(7) -0.022(7)
C6 0.054(8) 0.045(7) 0.039(6) 0.000(5) 0.015(6) -0.007(6)
C5 0.090(12) 0.058(9) 0.066(10) -0.002(7) 0.039(9) -0.023(8)
C4 0.058(9) 0.087(11) 0.058(9) -0.011(8) 0.022(8) -0.032(8)
C3 0.048(8) 0.095(12) 0.069(10) -0.023(9) 0.024(7) -0.017(8)
C2 0.051(8) 0.057(8) 0.040(7) -0.010(6) 0.015(6) -0.007(6)
C7 0.033(6) 0.047(6) 0.034(6) -0.007(5) 0.012(5) -0.008(5)
C1 0.021(6) 0.127(15) 0.073(10) 0.006(10) 0.008(6) 0.005(8)
O3 0.101(10) 0.129(12) 0.068(8) 0.003(8) 0.034(7) 0.002(9)
O13 0.089(9) 0.103 0.064(7) -0.006(7) 0.020(7) -0.015(7)
N5 0.043(7) 0.105(11) 0.064(9) 0.028(8) 0.003(6) 0.015(7)
O15 0.137(13) 0.138(12) 0.037(6) -0.013(7) 0.018(7) 0.039(10)
O14 0.065(8) 0.168 0.070(8) -0.007(9) 0.022(7) -0.019(9)
O11 0.107(10) 0.066 0.090 -0.031(6) -0.008(8) 0.023(7)
O10 0.087 0.071 0.083 -0.005(6) 0.018(6) -0.008(6)
N4 0.094 0.061(8) 0.087 0.020(8) 0.006(9) 0.038(8)
O12 0.161 0.127 0.114(12) 0.007(10) 0.041(11) 0.075(9)

loop_
_atom_type_symbol
_atom_type_description
_atom_type_scat_dispersion_real
_atom_type_scat_dispersion_imag
_atom_type_scat_source
C C 0.0033 0.0016 'International Tables Vol C Tables 4.2.6.8 and 6.1.1.4'
H H 0.0000 0.0000 'International Tables Vol C Tables 4.2.6.8 and 6.1.1.4'
N N 0.0061 0.0033 'International Tables Vol C Tables 4.2.6.8 and 6.1.1.4'
O O 0.0106 0.0060 'International Tables Vol C Tables 4.2.6.8 and 6.1.1.4'
Cu Cu 0.3201 1.2651 'International Tables Vol C Tables 4.2.6.8 and 6.1.1.4'
Sm Sm -0.1638 3.4418 'International Tables Vol C Tables 4.2.6.8 and 6.1.1.4'

loop_
_geom_angle_atom_site_label_1
_geom_angle_atom_site_label_2
_geom_angle_atom_site_label_3
_geom_angle
O2 Sm1 O4 64.0(3)
O2 Sm1 O10 77.0(4)
O4 Sm1 O10 105.6(4)
O2 Sm1 O9 118.8(3)
O4 Sm1 O9 115.0(3)
O10 Sm1 O9 139.3(4)
O2 Sm1 O7 76.2(3)
O4 Sm1 O7 72.3(3)
O10 Sm1 O7 150.9(4)
O9 Sm1 O7 50.9(3)
O2 Sm1 O5 126.3(3)
O4 Sm1 O5 64.3(3)
O10 Sm1 O5 131.0(4)
O9 Sm1 O5 72.4(3)
O7 Sm1 O5 75.4(3)
O2 Sm1 O1 63.5(3)
O4 Sm1 O1 123.8(3)
O10 Sm1 O1 80.6(4)
O9 Sm1 O1 75.6(3)
O7 Sm1 O1 77.3(3)
O5 Sm1 O1 146.6(3)
O2 Sm1 O14 124.4(4)
O4 Sm1 O14 166.4(4)
O10 Sm1 O14 68.9(5)
O9 Sm1 O14 71.8(4)
O7 Sm1 O14 118.7(4)
O5 Sm1 O14 109.2(4)
O1 Sm1 O14 68.5(4)
O2 Sm1 O11 94.1(4)
O4 Sm1 O11 70.6(3)
O10 Sm1 O11 51.4(4)
O9 Sm1 O11 146.1(4)
O7 Sm1 O11 142.1(4)
O5 Sm1 O11 81.9(4)
O1 Sm1 O11 131.3(4)
O14 Sm1 O11 97.2(4)
O2 Sm1 O13 151.4(4)
O4 Sm1 O13 120.6(4)
O10 Sm1 O13 74.6(4)
O9 Sm1 O13 86.1(4)
O7 Sm1 O13 132.3(4)
O5 Sm1 O13 72.2(4)
O1 Sm1 O13 115.0(4)
O14 Sm1 O13 46.5(4)
O11 Sm1 O13 64.9(4)
O2 Sm1 N4 81.9(4)
O4 Sm1 N4 84.9(4)
O10 Sm1 N4 26.6(3)
O9 Sm1 N4 155.5(4)
O7 Sm1 N4 153.6(4)
O5 Sm1 N4 107.0(4)
O1 Sm1 N4 106.0(4)
O14 Sm1 N4 85.9(5)
O11 Sm1 N4 25.3(3)
O13 Sm1 N4 71.0(4)
O2 Sm1 N3 97.8(3)
O4 Sm1 N3 92.7(3)
O10 Sm1 N3 155.7(4)
O9 Sm1 N3 26.0(3)
O7 Sm1 N3 24.8(3)
O5 Sm1 N3 71.2(4)
O1 Sm1 N3 75.9(3)
O14 Sm1 N3 96.2(4)
O11 Sm1 N3 152.7(4)
O13 Sm1 N3 109.7(4)
N4 Sm1 N3 177.5(4)
N2 Cu1 O2 168.4(4)
N2 Cu1 O4 90.4(4)
O2 Cu1 O4 79.8(3)
N2 Cu1 N1 97.4(5)
O2 Cu1 N1 91.4(4)
O4 Cu1 N1 168.1(4)
N2 Cu1 O6 94.0(6)
O2 Cu1 O6 93.0(5)
O4 Cu1 O6 94.8(4)
N1 Cu1 O6 93.7(4)
N2 Cu1 Sm1 130.2(4)
O2 Cu1 Sm1 39.5(2)
O4 Cu1 Sm1 40.3(2)
N1 Cu1 Sm1 130.1(3)
O6 Cu1 Sm1 96.6(3)
N3 O7 Sm1 97.5(8)
N3 O9 Sm1 96.3(7)
C7 O2 Cu1 125.7(7)
C7 O2 Sm1 125.0(7)
Cu1 O2 Sm1 108.6(4)
C18 O4 Cu1 126.2(7)
C18 O4 Sm1 123.5(7)
Cu1 O4 Sm1 107.6(3)
C17 O5 C19 117.4(11)
C17 O5 Sm1 118.7(7)
C19 O5 Sm1 123.9(9)
O4 C18 C17 118.0(11)
O4 C18 C13 123.4(12)
C17 C18 C13 118.5(12)
C16 C17 O5 123.4(13)
C16 C17 C18 121.2(13)
O5 C17 C18 115.3(10)
C12 N2 C11 114.1(14)
C12 N2 Cu1 125.0(10)
C11 N2 Cu1 120.8(11)
C2 O1 C1 117.9(11)
C2 O1 Sm1 117.7(7)
C1 O1 Sm1 124.2(8)
O8 N3 O7 123.6(13)
O8 N3 O9 121.1(13)
O7 N3 O9 115.3(11)
O8 N3 Sm1 177.7(13)
O7 N3 Sm1 57.7(7)
O9 N3 Sm1 57.7(6)
Cu1 O6 H6A 109.5
Cu1 O6 H6B 99(8)
H6A O6 H6B 95.7
O5 C19 H19A 109.5
O5 C19 H19B 109.5
H19A C19 H19B 109.5
O5 C19 H19C 109.5
H19A C19 H19C 109.5
H19B C19 H19C 109.5
C17 C16 C15 118.6(16)
C17 C16 H16 120.7
C15 C16 H16 120.7
C14 C15 C16 121.8(15)
C14 C15 H15 119.1
C16 C15 H15 119.1
C15 C14 C13 119.6(15)
C15 C14 H14 120.2
C13 C14 H14 120.2
C14 C13 C18 120.1(15)
C14 C13 C12 117.7(14)
C18 C13 C12 121.9(14)
N2 C12 C13 126.9(13)
N2 C12 H12 116.5
C13 C12 H12 116.5
C10 C11 N2 113.5(13)
C10 C11 H11A 108.9
N2 C11 H11A 108.9
C10 C11 H11B 108.9
N2 C11 H11B 108.9
H11A C11 H11B 107.7
O3 C10 C11 103.4(16)
O3 C10 C9 115.2(14)
C11 C10 C9 113.9(17)
O3 C10 H10 108.0
C11 C10 H10 108.0
C9 C10 H10 108.0
N1 C9 C10 115.1(13)
N1 C9 H9A 108.5
C10 C9 H9A 108.5
N1 C9 H9B 108.5
C10 C9 H9B 108.5
H9A C9 H9B 107.5
C8 N1 C9 113.9(12)
C8 N1 Cu1 123.3(9)
C9 N1 Cu1 122.7(11)
N1 C8 C6 129.2(12)
N1 C8 H8 115.4
C6 C8 H8 115.4
C5 C6 C7 118.8(13)
C5 C6 C8 119.6(12)
C7 C6 C8 121.6(11)
C4 C5 C6 122.3(14)
C4 C5 H5 118.9
C6 C5 H5 118.9
C5 C4 C3 121.8(14)
C5 C4 H4 119.1
C3 C4 H4 119.1
C4 C3 C2 116.5(15)
C4 C3 H3 121.8
C2 C3 H3 121.8
O1 C2 C3 121.4(13)
O1 C2 C7 114.9(11)
C3 C2 C7 123.7(13)
O2 C7 C2 117.5(11)
O2 C7 C6 125.6(11)
C2 C7 C6 116.9(11)
O1 C1 H1A 109.5
O1 C1 H1B 109.5
H1A C1 H1B 109.5
O1 C1 H1C 109.5
H1A C1 H1C 109.5
H1B C1 H1C 109.5
C10 O3 H3A 109.5
N5 O13 Sm1 96.4(10)
O14 N5 O13 116.7(15)
O14 N5 O15 123.4(15)
O13 N5 O15 119.9(15)
O14 N5 Sm1 57.8(9)
O13 N5 Sm1 59.2(8)
O15 N5 Sm1 174.4(12)
N5 O14 Sm1 100.0(11)
N4 O11 Sm1 92.7(10)
N4 O10 Sm1 94.5(9)
O11 N4 O12 112.0(16)
O11 N4 O10 119.2(13)
O12 N4 O10 123.7(17)
O11 N4 Sm1 62.0(9)
O12 N4 Sm1 169.6(13)
O10 N4 Sm1 58.9(8)

loop_
_geom_bond_atom_site_label_1
_geom_bond_atom_site_label_2
_geom_bond_distance
Sm1 O2 2.373(8)
Sm1 O4 2.398(8)
Sm1 O10 2.483(12)
Sm1 O9 2.491(10)
Sm1 O7 2.497(9)
Sm1 O5 2.520(9)
Sm1 O1 2.529(9)
Sm1 O14 2.545(13)
Sm1 O11 2.555(12)
Sm1 O13 2.559(12)
Sm1 N4 2.889(14)
Sm1 N3 2.929(12)
Cu1 N2 1.951(12)
Cu1 O2 1.970(8)
Cu1 O4 1.972(8)
Cu1 N1 1.998(11)
Cu1 O6 2.340(12)
O7 N3 1.242(14)
O9 N3 1.294(15)
O2 C7 1.303(13)
O4 C18 1.335(15)
O5 C17 1.382(15)
O5 C19 1.449(16)
C18 C17 1.401(18)
C18 C13 1.406(17)
C17 C16 1.371(18)
N2 C12 1.32(2)
N2 C11 1.503(19)
O1 C2 1.369(15)
O1 C1 1.415(16)
N3 O8 1.212(15)
O6 H6A 0.8200
O6 H6B 0.90(2)
C19 H19A 0.9600
C19 H19B 0.9600
C19 H19C 0.9600
C16 C15 1.39(2)
C16 H16 0.9300
C15 C14 1.37(2)
C15 H15 0.9300
C14 C13 1.38(2)
C14 H14 0.9300
C13 C12 1.44(2)
C12 H12 0.9300
C11 C10 1.47(2)
C11 H11A 0.9700
C11 H11B 0.9700
C10 O3 1.39(2)
C10 C9 1.49(2)
C10 H10 0.9800
C9 N1 1.458(18)
C9 H9A 0.9700
C9 H9B 0.9700
N1 C8 1.283(18)
C8 C6 1.420(19)
C8 H8 0.9300
C6 C5 1.40(2)
C6 C7 1.406(16)
C5 C4 1.34(2)
C5 H5 0.9300
C4 C3 1.38(2)
C4 H4 0.9300
C3 C2 1.402(19)
C3 H3 0.9300
C2 C7 1.404(17)
C1 H1A 0.9600
C1 H1B 0.9600
C1 H1C 0.9600
O3 H3A 0.8200
O13 N5 1.233(17)
N5 O14 1.135(17)
N5 O15 1.261(17)
O11 N4 1.236(14)
O10 N4 1.297(13)
N4 O12 1.257(19)
